data_7061700
loop_
_publ_author_name
'Yadav, Usha'
'Verma, Madhu'
'Abbas, Zafar'
'Sivakumar, Sri'
'Patra, Ashis K.'

_publ_section_title
;
 An emissive dual-sensitized bimetallic Eu2III-bioprobe: design strategy,
 biological interactions, and nucleolus staining studies
;
_journal_issue 33
_journal_name_full 'New Journal of Chemistry'
_journal_page_first 16007
_journal_page_last 16018
_journal_paper_doi 10.1039/D2NJ02853K
_journal_volume 46
_journal_year 2022
_chemical_formula_moiety 'C48 H40 N8'
_chemical_formula_sum 'C48 H40 N8'
_chemical_formula_weight 728.88
_space_group_crystal_system monoclinic
_space_group_IT_number 14
_space_group_name_Hall '-P 2ybc'
_space_group_name_H-M_alt 'P 1 21/c 1'
_atom_sites_solution_hydrogens geom
_atom_sites_solution_primary iterative
_audit_creation_date 2021-08-02
_audit_creation_method
;
Olex2 1.3
(compiled 2020.11.12 svn.r5f609507 for OlexSys, GUI svn.r6272)
;
_audit_update_record
;
2021-12-18 deposited with the CCDC.	2022-07-13 downloaded from the CCDC.
;
_cell_angle_alpha 90
_cell_angle_beta 118.39(3)
_cell_angle_gamma 90
_cell_formula_units_Z 2
_cell_length_a 15.167(8)
_cell_length_b 8.833(5)
_cell_length_c 15.473(10)
_cell_measurement_reflns_used 6245
_cell_measurement_temperature 100(2)
_cell_measurement_theta_max 27.858
_cell_measurement_theta_min 2.695
_cell_volume 1823.6(19)
_computing_cell_refinement 'SAINT V8.38A (Bruker, 2018)'
_computing_data_reduction 'SAINT V8.38A (Bruker, 2018)'
_computing_molecular_graphics 'Olex2 1.3 (Dolomanov et al., 2009)'
_computing_publication_material 'Olex2 1.3 (Dolomanov et al., 2009)'
_computing_structure_refinement 'SHELXL 2018/3 (Sheldrick, 2015)'
_computing_structure_solution 'olex2.solve 1.3 (Bourhis et al., 2015)'
_diffrn_ambient_temperature 100(2)
_diffrn_measured_fraction_theta_full 0.998
_diffrn_measured_fraction_theta_max 0.944
_diffrn_measurement_device_type 'Bruker APEX-II CCD'
_diffrn_measurement_method '\f and \w scans'
_diffrn_radiation_type MoK\a
_diffrn_radiation_wavelength 0.71073
_diffrn_reflns_av_R_equivalents 0.0573
_diffrn_reflns_av_unetI/netI 0.0404
_diffrn_reflns_Laue_measured_fraction_full 0.998
_diffrn_reflns_Laue_measured_fraction_max 0.944
_diffrn_reflns_limit_h_max 20
_diffrn_reflns_limit_h_min -20
_diffrn_reflns_limit_k_max 11
_diffrn_reflns_limit_k_min -11
_diffrn_reflns_limit_l_max 20
_diffrn_reflns_limit_l_min -20
_diffrn_reflns_number 28441
_diffrn_reflns_point_group_measured_fraction_full 0.998
_diffrn_reflns_point_group_measured_fraction_max 0.944
_diffrn_reflns_theta_full 25.242
_diffrn_reflns_theta_max 28.874
_diffrn_reflns_theta_min 2.766
_diffrn_source_current 1.0
_diffrn_source_power 0.05
_diffrn_source_voltage 50.0
_diffrn_standards_number 0
_exptl_absorpt_coefficient_mu 0.080
_exptl_absorpt_correction_T_max 0.7457
_exptl_absorpt_correction_T_min 0.6898
_exptl_absorpt_correction_type multi-scan
_exptl_absorpt_process_details
'SADABS-2016/2 (Bruker,2016/2) was used for absorption correction. wR2(int) was 0.1182 before and 0.0613 after correction. The Ratio of minimum to maximum transmission is 0.9250. The \l/2 correction factor is Not present.'
_exptl_crystal_colour 'metallic light white'
_exptl_crystal_colour_lustre metallic
_exptl_crystal_colour_modifier light
_exptl_crystal_colour_primary white
_exptl_crystal_density_diffrn 1.327
_exptl_crystal_description prism
_exptl_crystal_F_000 768
_exptl_crystal_size_max 0.26
_exptl_crystal_size_mid 0.25
_exptl_crystal_size_min 0.22
_refine_diff_density_max 0.327
_refine_diff_density_min -0.295
_refine_diff_density_rms 0.051
_refine_ls_extinction_method none
_refine_ls_goodness_of_fit_ref 1.033
_refine_ls_hydrogen_treatment constr
_refine_ls_matrix_type full
_refine_ls_number_parameters 253
_refine_ls_number_reflns 4511
_refine_ls_number_restraints 0
_refine_ls_restrained_S_all 1.033
_refine_ls_R_factor_all 0.0877
_refine_ls_R_factor_gt 0.0552
_refine_ls_shift/su_max 0.000
_refine_ls_shift/su_mean 0.000
_refine_ls_structure_factor_coef Fsqd
_refine_ls_weighting_details 'w=1/[\s^2^(Fo^2^)+(0.0566P)^2^+1.3904P] where P=(Fo^2^+2Fc^2^)/3'
_refine_ls_weighting_scheme calc
_refine_ls_wR_factor_gt 0.1321
_refine_ls_wR_factor_ref 0.1550
_reflns_Friedel_coverage 0.000
_reflns_number_gt 3180
_reflns_number_total 4511
_reflns_threshold_expression 'I > 2\s(I)'
_cod_data_source_file d2nj02853k2.cif
_cod_data_source_block 18marc
_cod_depositor_comments 'Adding full bibliography for 7061700.cif.'
_cod_database_code 7061700
_shelx_shelxl_version_number 2018/3
_shelx_space_group_comment
;
The symmetry employed for this shelxl refinement is uniquely defined
by the following loop, which should always be used as a source of
symmetry information in preference to the above space-group names.
They are only intended as comments.
;
_shelx_estimated_absorpt_t_max 0.983
_shelx_estimated_absorpt_t_min 0.979
_olex2_refinement_description
;
1. Fixed Uiso
 At 1.2 times of:
  All C(H) groups, All C(H,H) groups
2.a Secondary CH2 refined with riding coordinates:
 C24(H24A,H24B), C22(H22A,H22B), C23(H23A,H23B)
2.b Aromatic/amide H refined with riding coordinates:
 C2(H2), C4(H4), C21(H21), C18(H18), C20(H20), C17(H17), C10(H10), C7(H7),
 C9(H9), C14(H14), C12(H12), C15(H15), C8(H8), C13(H13)
;
_olex2_submission_original_sample_id 18marc
_olex2_submission_special_instructions 'No special instructions were received'

loop_
_space_group_symop_operation_xyz
'x, y, z'
'-x, y+1/2, -z+1/2'
'-x, -y, -z'
'x, -y-1/2, z-1/2'

loop_
_atom_site_label
_atom_site_type_symbol
_atom_site_fract_x
_atom_site_fract_y
_atom_site_fract_z
_atom_site_U_iso_or_equiv
_atom_site_adp_type
_atom_site_occupancy
_atom_site_site_symmetry_order
_atom_site_calc_flag
_atom_site_refinement_flags_posn
_atom_site_refinement_flags_adp
_atom_site_refinement_flags_occupancy
_atom_site_disorder_assembly
_atom_site_disorder_group
N4 N 0.50011(11) 0.42367(17) 0.91545(11) 0.0260(3) Uani 1 1 d . . . . .
N1 N 0.15777(12) 0.30130(19) 0.21237(12) 0.0301(4) Uani 1 1 d . . . . .
N2 N 0.25811(13) 0.6741(2) 0.20914(13) 0.0343(4) Uani 1 1 d . . . . .
C2 C 0.26356(13) 0.4603(2) 0.35099(13) 0.0237(4) Uani 1 1 d . . . . .
H2 H 0.296230 0.552545 0.373171 0.028 Uiso 1 1 calc R U . . .
C4 C 0.22037(13) 0.2140(2) 0.38231(13) 0.0250(4) Uani 1 1 d . . . . .
H4 H 0.223316 0.137667 0.425031 0.030 Uiso 1 1 calc R U . . .
C5 C 0.16496(14) 0.1923(2) 0.27903(14) 0.0278(4) Uani 1 1 d . . . . .
C21 C 0.31094(13) 0.3089(2) 0.59985(14) 0.0254(4) Uani 1 1 d . . . . .
H21 H 0.252004 0.253722 0.578474 0.030 Uiso 1 1 calc R U . . .
C18 C 0.48369(14) 0.4731(2) 0.66571(15) 0.0290(4) Uani 1 1 d . . . . .
H18 H 0.541844 0.530283 0.687160 0.035 Uiso 1 1 calc R U . . .
C16 C 0.33279(13) 0.3753(2) 0.52878(13) 0.0243(4) Uani 1 1 d . . . . .
C20 C 0.37540(14) 0.3234(2) 0.70220(14) 0.0259(4) Uani 1 1 d . . . . .
H20 H 0.357728 0.279459 0.746424 0.031 Uiso 1 1 calc R U . . .
C1 C 0.20770(13) 0.4327(2) 0.24891(14) 0.0254(4) Uani 1 1 d . . . . .
C17 C 0.41891(14) 0.4612(2) 0.56368(14) 0.0280(4) Uani 1 1 d . . . . .
H17 H 0.434395 0.511449 0.519809 0.034 Uiso 1 1 calc R U . . .
N3 N 0.13716(15) -0.0736(2) 0.29804(14) 0.0430(5) Uani 1 1 d . . . . .
C3 C 0.27019(13) 0.3504(2) 0.41896(14) 0.0255(4) Uani 1 1 d . . . . .
C19 C 0.46423(13) 0.4022(2) 0.73654(14) 0.0264(4) Uani 1 1 d . . . . .
C6 C 0.20081(14) 0.5495(2) 0.17485(14) 0.0267(4) Uani 1 1 d . . . . .
C10 C 0.24969(15) 0.7819(2) 0.14152(15) 0.0335(5) Uani 1 1 d . . . . .
H10 H 0.288549 0.868951 0.164087 0.040 Uiso 1 1 calc R U . . .
C7 C 0.13558(16) 0.5283(2) 0.07482(14) 0.0314(4) Uani 1 1 d . . . . .
H7 H 0.097698 0.440160 0.053372 0.038 Uiso 1 1 calc R U . . .
C24 C 0.57752(14) 0.3995(2) 1.01894(14) 0.0305(4) Uani 1 1 d . . . . .
H24A H 0.632614 0.468887 1.034506 0.037 Uiso 1 1 calc R U . . .
H24B H 0.603471 0.297287 1.025723 0.037 Uiso 1 1 calc R U . . .
C22 C 0.54053(14) 0.4030(2) 0.84654(14) 0.0301(4) Uani 1 1 d . . . . .
H22A H 0.576891 0.307891 0.862107 0.036 Uiso 1 1 calc R U . . .
H22B H 0.588585 0.483134 0.858081 0.036 Uiso 1 1 calc R U . . .
C23 C 0.46124(15) 0.5776(2) 0.90724(14) 0.0303(4) Uani 1 1 d . . . . .
H23A H 0.407324 0.594464 0.841172 0.036 Uiso 1 1 calc R U . . .
H23B H 0.513999 0.650207 0.919819 0.036 Uiso 1 1 calc R U . . .
C11 C 0.11083(14) 0.0479(2) 0.23709(15) 0.0301(4) Uani 1 1 d . . . . .
C9 C 0.18573(16) 0.7675(2) 0.04055(16) 0.0358(5) Uani 1 1 d . . . . .
H9 H 0.182654 0.842411 -0.003015 0.043 Uiso 1 1 calc R U . . .
C14 C 0.01409(16) -0.2196(3) 0.16297(18) 0.0399(5) Uani 1 1 d . . . . .
H14 H -0.017401 -0.311997 0.138698 0.048 Uiso 1 1 calc R U . . .
C12 C 0.03646(18) 0.0407(3) 0.14084(18) 0.0462(6) Uani 1 1 d . . . . .
H12 H 0.019241 0.126443 0.101239 0.055 Uiso 1 1 calc R U . . .
C15 C 0.08872(18) -0.2057(3) 0.26000(18) 0.0431(5) Uani 1 1 d . . . . .
H15 H 0.106071 -0.290515 0.300404 0.052 Uiso 1 1 calc R U . . .
C8 C 0.12725(19) 0.6387(3) 0.00735(17) 0.0428(5) Uani 1 1 d . . . . .
H8 H 0.082969 0.626216 -0.059144 0.051 Uiso 1 1 calc R U . . .
C13 C -0.01200(19) -0.0939(3) 0.1039(2) 0.0539(7) Uani 1 1 d . . . . .
H13 H -0.062361 -0.099865 0.039012 0.065 Uiso 1 1 calc R U . . .

loop_
_atom_site_aniso_label
_atom_site_aniso_U_11
_atom_site_aniso_U_22
_atom_site_aniso_U_33
_atom_site_aniso_U_23
_atom_site_aniso_U_13
_atom_site_aniso_U_12
N4 0.0244(8) 0.0234(7) 0.0247(8) -0.0004(6) 0.0072(6) 0.0009(6)
N1 0.0273(8) 0.0315(8) 0.0307(9) -0.0011(7) 0.0133(7) 0.0031(7)
N2 0.0296(8) 0.0346(9) 0.0361(10) 0.0032(8) 0.0136(8) -0.0015(7)
C2 0.0227(8) 0.0222(8) 0.0241(9) -0.0008(7) 0.0094(7) 0.0003(7)
C4 0.0261(9) 0.0241(9) 0.0250(9) 0.0014(7) 0.0124(8) 0.0024(7)
C5 0.0256(9) 0.0294(9) 0.0289(10) -0.0011(8) 0.0134(8) 0.0043(7)
C21 0.0226(9) 0.0226(8) 0.0292(10) 0.0002(7) 0.0108(8) -0.0011(7)
C18 0.0263(9) 0.0253(9) 0.0359(11) -0.0045(8) 0.0152(8) -0.0051(7)
C16 0.0238(9) 0.0214(8) 0.0266(9) -0.0004(7) 0.0111(7) 0.0021(7)
C20 0.0262(9) 0.0248(9) 0.0275(10) 0.0015(7) 0.0134(8) 0.0002(7)
C1 0.0228(8) 0.0265(9) 0.0259(9) -0.0004(7) 0.0108(8) 0.0029(7)
C17 0.0298(9) 0.0246(9) 0.0318(10) 0.0009(8) 0.0165(8) -0.0019(7)
N3 0.0474(11) 0.0455(11) 0.0405(11) -0.0028(9) 0.0245(9) -0.0086(9)
C3 0.0238(9) 0.0251(9) 0.0275(10) 0.0007(7) 0.0122(8) 0.0031(7)
C19 0.0249(9) 0.0239(9) 0.0280(10) -0.0032(7) 0.0106(8) 0.0002(7)
C6 0.0263(9) 0.0262(9) 0.0288(10) -0.0009(8) 0.0142(8) 0.0015(7)
C10 0.0284(10) 0.0326(10) 0.0370(11) 0.0030(9) 0.0136(9) -0.0015(8)
C7 0.0414(11) 0.0268(9) 0.0270(10) -0.0046(8) 0.0171(9) -0.0055(8)
C24 0.0253(9) 0.0296(9) 0.0280(10) 0.0000(8) 0.0056(8) 0.0047(8)
C22 0.0246(9) 0.0332(10) 0.0290(10) -0.0024(8) 0.0099(8) -0.0011(8)
C23 0.0322(10) 0.0250(9) 0.0264(10) 0.0016(8) 0.0081(8) 0.0020(8)
C11 0.0275(9) 0.0313(10) 0.0317(10) -0.0052(8) 0.0142(8) 0.0025(8)
C9 0.0416(12) 0.0328(10) 0.0342(11) 0.0054(9) 0.0189(10) 0.0003(9)
C14 0.0384(11) 0.0338(11) 0.0532(14) -0.0133(10) 0.0264(11) -0.0060(9)
C12 0.0439(13) 0.0285(10) 0.0411(13) -0.0009(9) -0.0004(10) 0.0020(9)
C15 0.0474(13) 0.0457(13) 0.0434(13) -0.0004(11) 0.0275(11) -0.0049(11)
C8 0.0560(14) 0.0404(12) 0.0318(12) -0.0046(10) 0.0206(11) -0.0082(11)
C13 0.0456(14) 0.0391(13) 0.0518(15) -0.0081(11) 0.0027(12) -0.0036(11)

loop_
_atom_type_symbol
_atom_type_description
_atom_type_scat_dispersion_real
_atom_type_scat_dispersion_imag
_atom_type_scat_source
C C 0.0033 0.0016 'International Tables Vol C Tables 4.2.6.8 and 6.1.1.4'
H H 0.0000 0.0000 'International Tables Vol C Tables 4.2.6.8 and 6.1.1.4'
N N 0.0061 0.0033 'International Tables Vol C Tables 4.2.6.8 and 6.1.1.4'

loop_
_geom_angle_atom_site_label_1
_geom_angle_atom_site_label_2
_geom_angle_atom_site_label_3
_geom_angle
_geom_angle_site_symmetry_1
_geom_angle_site_symmetry_3
_geom_angle_publ_flag
C22 N4 C24 112.05(15) . . ?
C23 N4 C24 107.88(15) . . ?
C23 N4 C22 109.99(15) . . ?
C1 N1 C5 117.21(17) . . ?
C6 N2 C10 117.22(18) . . ?
C1 C2 H2 119.7 . . ?
C3 C2 H2 119.7 . . ?
C3 C2 C1 120.68(17) . . ?
C5 C4 H4 120.3 . . ?
C3 C4 H4 120.3 . . ?
C3 C4 C5 119.40(17) . . ?
N1 C5 C4 122.82(18) . . ?
N1 C5 C11 116.22(17) . . ?
C4 C5 C11 120.96(17) . . ?
C16 C21 H21 118.7 . . ?
C20 C21 H21 118.7 . . ?
C20 C21 C16 122.56(17) . . ?
C17 C18 H18 118.5 . . ?
C19 C18 H18 118.5 . . ?
C19 C18 C17 122.99(17) . . ?
C21 C16 C3 123.79(16) . . ?
C17 C16 C21 116.80(17) . . ?
C17 C16 C3 119.34(17) . . ?
C21 C20 H20 119.8 . . ?
C19 C20 C21 120.31(17) . . ?
C19 C20 H20 119.8 . . ?
N1 C1 C2 122.27(17) . . ?
N1 C1 C6 116.50(17) . . ?
C2 C1 C6 121.24(17) . . ?
C18 C17 H17 119.8 . . ?
C16 C17 C18 120.32(18) . . ?
C16 C17 H17 119.8 . . ?
C15 N3 C11 117.3(2) . . ?
C2 C3 C16 121.61(16) . . ?
C4 C3 C2 117.61(17) . . ?
C4 C3 C16 120.73(16) . . ?
C18 C19 C22 122.22(17) . . ?
C20 C19 C18 116.87(17) . . ?
C20 C19 C22 120.79(17) . . ?
N2 C6 C1 117.50(17) . . ?
N2 C6 C7 122.05(18) . . ?
C7 C6 C1 120.44(17) . . ?
N2 C10 H10 118.3 . . ?
N2 C10 C9 123.45(19) . . ?
C9 C10 H10 118.3 . . ?
C6 C7 H7 120.0 . . ?
C8 C7 C6 120.09(19) . . ?
C8 C7 H7 120.0 . . ?
N4 C24 H24A 108.9 . . ?
N4 C24 H24B 108.9 . . ?
N4 C24 C23 113.57(16) . 3_667 ?
H24A C24 H24B 107.7 . . ?
C23 C24 H24A 108.9 3_667 . ?
C23 C24 H24B 108.9 3_667 . ?
N4 C22 C19 116.68(16) . . ?
N4 C22 H22A 108.1 . . ?
N4 C22 H22B 108.1 . . ?
C19 C22 H22A 108.1 . . ?
C19 C22 H22B 108.1 . . ?
H22A C22 H22B 107.3 . . ?
N4 C23 C24 109.92(16) . 3_667 ?
N4 C23 H23A 109.7 . . ?
N4 C23 H23B 109.7 . . ?
C24 C23 H23A 109.7 3_667 . ?
C24 C23 H23B 109.7 3_667 . ?
H23A C23 H23B 108.2 . . ?
N3 C11 C5 117.09(18) . . ?
N3 C11 C12 122.3(2) . . ?
C12 C11 C5 120.62(19) . . ?
C10 C9 H9 120.9 . . ?
C8 C9 C10 118.1(2) . . ?
C8 C9 H9 120.9 . . ?
C15 C14 H14 120.8 . . ?
C13 C14 H14 120.8 . . ?
C13 C14 C15 118.5(2) . . ?
C11 C12 H12 120.3 . . ?
C13 C12 C11 119.5(2) . . ?
C13 C12 H12 120.3 . . ?
N3 C15 C14 122.7(2) . . ?
N3 C15 H15 118.7 . . ?
C14 C15 H15 118.7 . . ?
C7 C8 H8 120.5 . . ?
C9 C8 C7 119.0(2) . . ?
C9 C8 H8 120.5 . . ?
C14 C13 H13 120.1 . . ?
C12 C13 C14 119.8(2) . . ?
C12 C13 H13 120.1 . . ?

loop_
_geom_bond_atom_site_label_1
_geom_bond_atom_site_label_2
_geom_bond_distance
_geom_bond_site_symmetry_2
_geom_bond_publ_flag
N4 C24 1.484(2) . ?
N4 C22 1.472(3) . ?
N4 C23 1.464(2) . ?
N1 C5 1.377(3) . ?
N1 C1 1.354(3) . ?
N2 C6 1.346(3) . ?
N2 C10 1.375(3) . ?
C2 H2 0.9300 . ?
C2 C1 1.414(3) . ?
C2 C3 1.399(3) . ?
C4 H4 0.9300 . ?
C4 C5 1.421(3) . ?
C4 C3 1.392(3) . ?
C5 C11 1.488(3) . ?
C21 H21 0.9300 . ?
C21 C16 1.418(3) . ?
C21 C20 1.417(3) . ?
C18 H18 0.9300 . ?
C18 C17 1.412(3) . ?
C18 C19 1.410(3) . ?
C16 C17 1.379(3) . ?
C16 C3 1.518(3) . ?
C20 H20 0.9300 . ?
C20 C19 1.379(3) . ?
C1 C6 1.508(3) . ?
C17 H17 0.9300 . ?
N3 C11 1.358(3) . ?
N3 C15 1.355(3) . ?
C19 C22 1.537(3) . ?
C6 C7 1.398(3) . ?
C10 H10 0.9300 . ?
C10 C9 1.399(3) . ?
C7 H7 0.9300 . ?
C7 C8 1.390(3) . ?
C24 H24A 0.9700 . ?
C24 H24B 0.9700 . ?
C24 C23 1.526(3) 3_667 ?
C22 H22A 0.9700 . ?
C22 H22B 0.9700 . ?
C23 H23A 0.9700 . ?
C23 H23B 0.9700 . ?
C11 C12 1.377(3) . ?
C9 H9 0.9300 . ?
C9 C8 1.382(3) . ?
C14 H14 0.9300 . ?
C14 C15 1.391(3) . ?
C14 C13 1.372(4) . ?
C12 H12 0.9300 . ?
C12 C13 1.371(3) . ?
C15 H15 0.9300 . ?
C8 H8 0.9300 . ?
C13 H13 0.9300 . ?

loop_
_geom_torsion_atom_site_label_1
_geom_torsion_atom_site_label_2
_geom_torsion_atom_site_label_3
_geom_torsion_atom_site_label_4
_geom_torsion
_geom_torsion_site_symmetry_1
_geom_torsion_site_symmetry_2
_geom_torsion_site_symmetry_3
_geom_torsion_site_symmetry_4
_geom_torsion_publ_flag
N1 C5 C11 N3 163.18(17) . . . . ?
N1 C5 C11 C12 -17.7(3) . . . . ?
N1 C1 C6 N2 -173.21(16) . . . . ?
N1 C1 C6 C7 7.9(3) . . . . ?
N2 C6 C7 C8 -0.9(3) . . . . ?
N2 C10 C9 C8 0.7(3) . . . . ?
C2 C1 C6 N2 6.9(3) . . . . ?
C2 C1 C6 C7 -172.04(17) . . . . ?
C4 C5 C11 N3 -16.9(3) . . . . ?
C4 C5 C11 C12 162.2(2) . . . . ?
C5 N1 C1 C2 -1.3(3) . . . . ?
C5 N1 C1 C6 178.73(15) . . . . ?
C5 C4 C3 C2 -0.5(3) . . . . ?
C5 C4 C3 C16 -178.00(16) . . . . ?
C5 C11 C12 C13 179.8(2) . . . . ?
C21 C16 C17 C18 3.5(3) . . . . ?
C21 C16 C3 C2 150.96(18) . . . . ?
C21 C16 C3 C4 -31.6(3) . . . . ?
C21 C20 C19 C18 3.5(3) . . . . ?
C21 C20 C19 C22 -172.72(16) . . . . ?
C18 C19 C22 N4 140.29(18) . . . . ?
C16 C21 C20 C19 -1.1(3) . . . . ?
C20 C21 C16 C17 -2.5(3) . . . . ?
C20 C21 C16 C3 174.34(16) . . . . ?
C20 C19 C22 N4 -43.7(3) . . . . ?
C1 N1 C5 C4 1.1(3) . . . . ?
C1 N1 C5 C11 -179.01(16) . . . . ?
C1 C2 C3 C4 0.2(3) . . . . ?
C1 C2 C3 C16 177.73(16) . . . . ?
C1 C6 C7 C8 177.90(19) . . . . ?
C17 C18 C19 C20 -2.5(3) . . . . ?
C17 C18 C19 C22 173.65(17) . . . . ?
C17 C16 C3 C2 -32.3(3) . . . . ?
C17 C16 C3 C4 145.13(18) . . . . ?
N3 C11 C12 C13 -1.2(4) . . . . ?
C3 C2 C1 N1 0.7(3) . . . . ?
C3 C2 C1 C6 -179.36(16) . . . . ?
C3 C4 C5 N1 -0.2(3) . . . . ?
C3 C4 C5 C11 179.92(16) . . . . ?
C3 C16 C17 C18 -173.49(16) . . . . ?
C19 C18 C17 C16 -1.1(3) . . . . ?
C6 N2 C10 C9 -0.3(3) . . . . ?
C6 C7 C8 C9 1.3(3) . . . . ?
C10 N2 C6 C1 -178.45(16) . . . . ?
C10 N2 C6 C7 0.4(3) . . . . ?
C10 C9 C8 C7 -1.2(3) . . . . ?
C24 N4 C22 C19 171.36(16) . . . . ?
C24 N4 C23 C24 -55.7(2) . . . 3_667 ?
C22 N4 C24 C23 179.11(16) . . . 3_667 ?
C22 N4 C23 C24 -178.16(15) . . . 3_667 ?
C23 N4 C24 C23 57.9(2) . . . 3_667 ?
C23 N4 C22 C19 -68.6(2) . . . . ?
C11 N3 C15 C14 -0.5(3) . . . . ?
C11 C12 C13 C14 -0.1(4) . . . . ?
C15 N3 C11 C5 -179.44(18) . . . . ?
C15 N3 C11 C12 1.5(3) . . . . ?
C15 C14 C13 C12 0.9(4) . . . . ?
C13 C14 C15 N3 -0.7(3) . . . . ?
